data_1510889
loop_
_publ_author_name
'Dzhurinskii, B.F.'
'Ilyukhin, A.B.'

_publ_section_title
;
 Crystal structures of double oxoborates Ln Ca4 O (B O3)3 (Ln= Gd, Tb, Lu)
 and Eu2 Ca O (B O3)2
;
_journal_name_full 'Zhurnal Neorganicheskoi Khimii'
_journal_page_first 917
_journal_page_last 920
_journal_volume 38
_journal_year 1993
_chemical_formula_sum 'B3 Ca4 O10 Tb'
_chemical_name_systematic 'Tb Ca4 O (B O3)3'
_space_group_IT_number 8
_symmetry_space_group_name_Hall 'C -2y'
_symmetry_space_group_name_H-M 'C 1 m 1'
_cell_angle_alpha 90
_cell_angle_beta 101.24
_cell_angle_gamma 90
_cell_formula_units_Z 2
_cell_length_a 8.089
_cell_length_b 16.034
_cell_length_c 3.5511
_cell_volume 451.740
_citation_journal_id_ASTM ZNOKAQ
_cod_data_source_file boron_408.cif
_cod_data_source_block B3Ca4O10Tb1
_cod_original_cell_volume 451.7401
_cod_original_formula_sum 'B3 Ca4 O10 Tb1'
_cod_database_code 1510889

loop_
_symmetry_equiv_pos_as_xyz
x,y,z
x,-y,z
x+1/2,y+1/2,z
x+1/2,-y+1/2,z

loop_
_atom_site_label
_atom_site_type_symbol
_atom_site_fract_x
_atom_site_fract_y
_atom_site_fract_z
_atom_site_occupancy
_atom_site_U_iso_or_equiv
Tb2 Tb+3 0.1417 0.38754 0.3268 0.09 0.0
Ca2 Ca+2 0.1417 0.38754 0.3268 0.91 0.0
B1 B+3 0.3744 0 0.6996 1 0.0
Ca1 Ca+2 0 0 0 0.18 0.0
O5 O-2 0.9667 0.2693 0.2732 1 0.0
O3 O-2 0.2017 0 0.6038 1 0.0
Tb1 Tb+3 0 0 0 0.82 0.0
O1 O-2 0.826 0 0.4187 1 0.0
Ca3 Ca+2 0.2589 0.18054 0.6504 1 0.0
O4 O-2 0.0833 0.1431 0.0751 1 0.0
B2 B+3 0.9473 0.195 0.0777 1 0.0
O2 O-2 0.4612 -0.0744 0.7476 1 0.0
O6 O-2 0.7886 0.1736 -0.1186 1 0.0
